data_2241513
loop_
_publ_author_name
'Ben Haj Hassen, Leila'
'Denden, Zouhour'
'Rousselin, Yoann'
'Nasri, Habib'

_publ_section_title
;
 Crystal structure of
 diaqua[5,10,15,20-tetrakis(4-methoxyphenyl)porphyrinato-\k^4^<i>N</i>]iron(III)
 diaqua(18-crown-6)potassium bis(trifluoromethanesulfonate)--18-crown-6
 (1/2)
;
_journal_issue 12
_journal_name_full 'Acta Crystallographica Section E'
_journal_page_first m215
_journal_page_last m216
_journal_paper_doi 10.1107/S2056989015021039
_journal_volume 71
_journal_year 2015
_chemical_formula_iupac
;
[Fe (C48 H36 N4 O4) (H2 O)2] [K (C12 H24 O6) (H2 O)2] (C F3 S O3)2, 2C12 H24 O6
;
_chemical_formula_moiety 'C48 H40 Fe N4 O6 +, C12 H28 K O8 +, 2(C F3 O3 S -), 2(C12 H24 O6)'
_chemical_formula_sum 'C86 H116 F6 Fe K N4 O32 S2'
_chemical_formula_weight 1990.89
_chemical_name_systematic
;Diaqua[5,10,15,20-tetrakis(4-methoxyphenyl)porphyrinato-\k^4^<i>N</i>]iron(III)
diaqua(18-crown-6)potassium bis(trifluoromethanesulfonate--18-crown-6 (1/2)
;
_space_group_crystal_system triclinic
_space_group_IT_number 2
_space_group_name_Hall '-P 1'
_space_group_name_H-M_alt 'P -1'
_symmetry_space_group_name_Hall '-P 1'
_symmetry_space_group_name_H-M 'P -1'
_atom_sites_solution_hydrogens mixed
_audit_creation_method SHELXL-2013
_cell_angle_alpha 84.081(3)
_cell_angle_beta 72.567(2)
_cell_angle_gamma 64.895(2)
_cell_formula_units_Z 1
_cell_length_a 12.1294(4)
_cell_length_b 14.1636(6)
_cell_length_c 15.5934(5)
_cell_measurement_reflns_used 9914
_cell_measurement_temperature 115(2)
_cell_measurement_theta_max 27.572
_cell_measurement_theta_min 2.642
_cell_volume 2313.50(15)
_computing_cell_refinement
;
<i>SAINT</i> (Bruker, 2013)
;
_computing_data_collection
;
<i>APEX2</i> (Bruker, 2013)
;
_computing_data_reduction
;
<i>SAINT</i> (Bruker, 2013)
;
_computing_molecular_graphics
;
<i>OLEX2</i> (Dolomanov <i>et al.</i>,  2009)
;
_computing_publication_material
;
<i>OLEX2</i> (Dolomanov <i>et al.</i>,  2009)
;
_computing_structure_refinement
;
SHELXL97 (Sheldrick, 2008)
;
_computing_structure_solution
;
<i>olex2.solve</i> (Bourhis <i>et al.</i>,  2015)
;
_diffrn_ambient_temperature 115(2)
_diffrn_detector_area_resol_mean '512 x 512'
_diffrn_measured_fraction_theta_full 1.000
_diffrn_measured_fraction_theta_max 0.997
_diffrn_measurement_device '\k-geometry diffractometer'
_diffrn_measurement_device_type 'Nonius Kappa APEXII'
_diffrn_measurement_method '\f and \w scans'
_diffrn_radiation_monochromator graphite
_diffrn_radiation_type MoK\a
_diffrn_radiation_wavelength 0.71073
_diffrn_reflns_av_R_equivalents 0.0332
_diffrn_reflns_limit_h_max 15
_diffrn_reflns_limit_h_min -15
_diffrn_reflns_limit_k_max 18
_diffrn_reflns_limit_k_min -18
_diffrn_reflns_limit_l_max 20
_diffrn_reflns_limit_l_min -20
_diffrn_reflns_number 63523
_diffrn_reflns_theta_full 26.000
_diffrn_reflns_theta_max 27.595
_diffrn_reflns_theta_min 1.369
_diffrn_standards_number 0
_exptl_absorpt_coefficient_mu 0.350
_exptl_absorpt_correction_T_max 0.7456
_exptl_absorpt_correction_T_min 0.6853
_exptl_absorpt_correction_type multi-scan
_exptl_absorpt_process_details
;
(SADABS; Bruker, 2012)
;
_exptl_crystal_colour 'dark blue'
_exptl_crystal_density_diffrn 1.429
_exptl_crystal_description cube
_exptl_crystal_F_000 1047
_exptl_crystal_size_max 0.520
_exptl_crystal_size_mid 0.500
_exptl_crystal_size_min 0.500
_refine_diff_density_max 0.565
_refine_diff_density_min -1.753
_refine_ls_extinction_method none
_refine_ls_goodness_of_fit_ref 1.065
_refine_ls_hydrogen_treatment constr
_refine_ls_matrix_type full
_refine_ls_number_parameters 602
_refine_ls_number_reflns 10700
_refine_ls_number_restraints 0
_refine_ls_restrained_S_all 1.065
_refine_ls_R_factor_all 0.0682
_refine_ls_R_factor_gt 0.0495
_refine_ls_shift/su_max 0.000
_refine_ls_shift/su_mean 0.000
_refine_ls_structure_factor_coef Fsqd
_refine_ls_weighting_details 'w=1/[\s^2^(Fo^2^)+(0.0677P)^2^+3.3297P] where P=(Fo^2^+2Fc^2^)/3'
_refine_ls_weighting_scheme calc
_refine_ls_wR_factor_gt 0.1283
_refine_ls_wR_factor_ref 0.1463
_reflns_number_gt 8615
_reflns_number_total 10707
_reflns_threshold_expression 'I > 2\s(I)'
_cod_data_source_file im2471sup1.cif
_cod_data_source_block I
_cod_database_code 2241513
_shelx_space_group_comment
;
The symmetry employed for this shelxl refinement is uniquely defined
by the following loop, which should always be used as a source of
symmetry information in preference to the above space-group names.
They are only intended as comments.
;
_shelx_estimated_absorpt_t_min 0.839
_shelx_estimated_absorpt_t_max 0.845
_shelxl_version_number .2013

loop_
_space_group_symop_operation_xyz
'x, y, z'
'-x, -y, -z'

loop_
_atom_site_type_symbol
_atom_site_label
_atom_site_fract_x
_atom_site_fract_y
_atom_site_fract_z
_atom_site_U_iso_or_equiv
_atom_site_adp_type
_atom_site_calc_flag
_atom_site_occupancy
C C1 1.20881(18) 0.42471(15) 0.59436(13) 0.0125(4) Uani d 1
C C2 1.2657(2) 0.46241(16) 0.64338(14) 0.0155(4) Uani d 1
H H2 1.3348 0.4212 0.6669 0.019 Uiso calc 1
C C3 1.2026(2) 0.56745(16) 0.64990(14) 0.0159(4) Uani d 1
H H3 1.2186 0.6136 0.6796 0.019 Uiso calc 1
C C4 1.10711(19) 0.59648(15) 0.60380(13) 0.0124(4) Uani d 1
C C5 1.02670(19) 0.69995(15) 0.59077(13) 0.0128(4) Uani d 1
C C6 0.93703(19) 0.72775(15) 0.54243(13) 0.0126(4) Uani d 1
C C7 0.8508(2) 0.83289(16) 0.53189(14) 0.0154(4) Uani d 1
H H7 0.8481 0.8947 0.5527 0.018 Uiso calc 1
C C8 0.7741(2) 0.82731(16) 0.48687(14) 0.0160(4) Uani d 1
H H8 0.7079 0.8845 0.4699 0.019 Uiso calc 1
C C9 0.81131(19) 0.71873(15) 0.46954(13) 0.0127(4) Uani d 1
C C10 0.75323(19) 0.68074(15) 0.42513(13) 0.0127(4) Uani d 1
C C11 0.63875(19) 0.75727(15) 0.39930(14) 0.0136(4) Uani d 1
C C12 0.6415(2) 0.78155(17) 0.31039(15) 0.0179(4) Uani d 1
H H12 0.7195 0.7525 0.2645 0.021 Uiso calc 1
C C13 0.5315(2) 0.84799(17) 0.28738(15) 0.0202(4) Uani d 1
H H13 0.5348 0.8646 0.2263 0.024 Uiso calc 1
C C14 0.4173(2) 0.88964(16) 0.35441(16) 0.0201(4) Uani d 1
C C15 0.4140(2) 0.86738(18) 0.44410(16) 0.0230(5) Uani d 1
H H15 0.3362 0.8969 0.4902 0.028 Uiso calc 1
C C16 0.5238(2) 0.80237(17) 0.46579(15) 0.0184(4) Uani d 1
H H16 0.5211 0.7881 0.5271 0.022 Uiso calc 1
C C17 0.3015(3) 0.9781(2) 0.24935(19) 0.0339(6) Uani d 1
H H17A 0.3293 0.9142 0.2145 0.051 Uiso calc 1
H H17B 0.3591 1.0120 0.2231 0.051 Uiso calc 1
H H17C 0.2152 1.0255 0.2482 0.051 Uiso calc 1
C C18 1.03715(19) 0.78442(15) 0.63316(14) 0.0139(4) Uani d 1
C C19 1.0706(2) 0.86013(16) 0.58204(15) 0.0170(4) Uani d 1
H H19 1.0844 0.8597 0.5188 0.020 Uiso calc 1
C C20 1.0840(2) 0.93562(17) 0.62209(15) 0.0194(4) Uani d 1
H H20 1.1058 0.9871 0.5865 0.023 Uiso calc 1
C C21 1.0655(2) 0.93647(16) 0.71476(16) 0.0191(4) Uani d 1
C C22 1.0296(2) 0.86335(17) 0.76751(15) 0.0178(4) Uani d 1
H H22 1.0150 0.8645 0.8308 0.021 Uiso calc 1
C C23 1.0154(2) 0.78829(16) 0.72589(14) 0.0158(4) Uani d 1
H H23 0.9903 0.7385 0.7618 0.019 Uiso calc 1
C C24 1.0669(3) 1.0151(2) 0.8425(2) 0.0389(7) Uani d 1
H H24A 1.0857 1.0712 0.8573 0.058 Uiso calc 1
H H24B 1.1243 0.9482 0.8602 0.058 Uiso calc 1
H H24C 0.9788 1.0278 0.8748 0.058 Uiso calc 1
N N1 1.11191(16) 0.50834(13) 0.57123(11) 0.0115(3) Uani d 1
N N2 1.08769(16) 0.34051(13) 0.49707(11) 0.0117(3) Uani d 1
O O1 1.08434(18) 1.01222(13) 0.74747(12) 0.0272(4) Uani d 1
O O2 0.30280(16) 0.95252(14) 0.34014(12) 0.0308(4) Uani d 1
O O3 1.13810(14) 0.49687(11) 0.37896(10) 0.0154(3) Uani d 1
H H3A 1.1366 0.5587 0.3672 0.023 Uiso d 1
H H3B 1.1244 0.4756 0.3342 0.023 Uiso d 1
Fe Fe1 1.0000 0.5000 0.5000 0.01050(10) Uani d 1
C C32 0.5833(2) 0.3301(2) 0.33522(18) 0.0273(5) Uani d 1
H H32A 0.6263 0.3492 0.2759 0.033 Uiso calc 1
H H32B 0.6491 0.2844 0.3644 0.033 Uiso calc 1
C C33 0.4953(2) 0.4268(2) 0.39253(17) 0.0268(5) Uani d 1
H H33A 0.4302 0.4120 0.4404 0.032 Uiso calc 1
H H33B 0.5439 0.4477 0.4217 0.032 Uiso calc 1
C C34 0.3596(2) 0.6035(2) 0.39343(18) 0.0280(5) Uani d 1
H H34A 0.4150 0.6242 0.4154 0.034 Uiso calc 1
H H34B 0.2979 0.5914 0.4463 0.034 Uiso calc 1
C C35 0.2903(2) 0.6890(2) 0.33939(18) 0.0278(5) Uani d 1
H H35A 0.2540 0.7568 0.3719 0.033 Uiso calc 1
H H35B 0.3498 0.6923 0.2809 0.033 Uiso calc 1
C C36 0.1311(3) 0.7425(2) 0.26473(19) 0.0321(6) Uani d 1
H H36A 0.1951 0.7427 0.2078 0.038 Uiso calc 1
H H36B 0.0871 0.8137 0.2921 0.038 Uiso calc 1
C C37 0.0371(2) 0.7098(2) 0.24680(19) 0.0304(6) Uani d 1
H H37A -0.0241 0.7059 0.3041 0.037 Uiso calc 1
H H37B -0.0107 0.7613 0.2087 0.037 Uiso calc 1
C C38 0.0238(2) 0.5666(2) 0.19171(17) 0.0260(5) Uani d 1
H H38A -0.0228 0.6071 0.1483 0.031 Uiso calc 1
H H38B -0.0390 0.5687 0.2501 0.031 Uiso calc 1
C C39 0.1033(3) 0.4563(2) 0.15811(17) 0.0275(5) Uani d 1
H H39A 0.0506 0.4272 0.1421 0.033 Uiso calc 1
H H39B 0.1725 0.4536 0.1036 0.033 Uiso calc 1
C C40 0.2700(2) 0.3065(2) 0.18906(17) 0.0282(5) Uani d 1
H H40A 0.3348 0.3289 0.1496 0.034 Uiso calc 1
H H40B 0.2526 0.2643 0.1523 0.034 Uiso calc 1
C C41 0.3176(2) 0.2432(2) 0.26226(18) 0.0318(6) Uani d 1
H H41A 0.3257 0.2870 0.3036 0.038 Uiso calc 1
H H41B 0.2587 0.2124 0.2971 0.038 Uiso calc 1
C C42 0.5169(2) 0.1182(2) 0.27862(18) 0.0294(5) Uani d 1
H H42A 0.5746 0.0451 0.2583 0.035 Uiso calc 1
H H42B 0.4631 0.1169 0.3403 0.035 Uiso calc 1
C C43 0.5944(2) 0.1764(2) 0.28063(18) 0.0291(5) Uani d 1
H H43A 0.6574 0.1363 0.3137 0.035 Uiso calc 1
H H43B 0.6409 0.1852 0.2185 0.035 Uiso calc 1
O O7 0.19160(16) 0.66968(13) 0.32484(12) 0.0257(4) Uani d 1
O O8 0.10530(16) 0.61021(13) 0.20216(12) 0.0255(4) Uani d 1
O O9 0.15575(16) 0.39614(13) 0.22710(11) 0.0232(3) Uani d 1
O O10 0.43816(17) 0.16351(15) 0.22068(12) 0.0314(4) Uani d 1
O O11 0.51346(16) 0.27633(13) 0.32361(11) 0.0244(4) Uani d 1
O O12 0.43455(16) 0.51013(13) 0.33994(12) 0.0254(4) Uani d 1
C C26 0.7238(3) 0.4969(3) 0.1142(2) 0.0439(7) Uani d 1
H H26A 0.6682 0.4911 0.1738 0.053 Uiso calc 1
H H26B 0.7845 0.5216 0.1236 0.053 Uiso calc 1
C C27 0.5816(3) 0.6691(3) 0.1040(2) 0.0412(7) Uani d 1
H H27A 0.6420 0.6962 0.1101 0.049 Uiso calc 1
H H27B 0.5284 0.6645 0.1649 0.049 Uiso calc 1
C C28 0.5003(3) 0.7409(2) 0.0500(2) 0.0390(7) Uani d 1
H H28A 0.4569 0.8119 0.0778 0.047 Uiso calc 1
H H28B 0.5535 0.7443 -0.0114 0.047 Uiso calc 1
C C29 0.3298(3) 0.7757(3) -0.0060(2) 0.0472(8) Uani d 1
H H29A 0.3819 0.7793 -0.0677 0.057 Uiso calc 1
H H29B 0.2867 0.8465 0.0221 0.057 Uiso calc 1
C C30 0.2338(3) 0.7386(2) -0.0098(2) 0.0452(8) Uani d 1
H H30A 0.1869 0.7288 0.0519 0.054 Uiso calc 1
H H30B 0.1721 0.7911 -0.0389 0.054 Uiso calc 1
C C31 0.2060(3) 0.6066(3) -0.0667(2) 0.0431(7) Uani d 1
H H31A 0.1494 0.6566 -0.1006 0.052 Uiso calc 1
H H31B 0.1531 0.6004 -0.0061 0.052 Uiso calc 1
O O13 0.64972(18) 0.56855(16) 0.06167(12) 0.0327(4) Uani d 1
O O14 0.4091(2) 0.70619(16) 0.04488(14) 0.0374(5) Uani d 1
O O15 0.29575(19) 0.64266(17) -0.05957(14) 0.0385(5) Uani d 1
O O16 0.38103(19) 0.49681(16) 0.15978(16) 0.0418(5) Uani d 1
H H16A 0.3025 0.5226 0.1938 0.063 Uiso d 1
H H16B 0.4320 0.4940 0.1904 0.063 Uiso d 1
K K1 0.5000 0.5000 0.0000 0.0464(2) Uani d 1
C C25 0.2987(3) 0.0736(2) 0.9826(2) 0.0363(6) Uani d 1
O O4 0.1767(2) 0.2174(2) 0.89228(15) 0.0566(7) Uani d 1
O O5 0.0631(2) 0.1369(2) 1.00466(16) 0.0538(6) Uani d 1
O O6 0.1311(3) 0.25214(18) 1.05230(17) 0.0550(7) Uani d 1
F F1 0.3295(2) 0.00132(16) 0.92180(14) 0.0645(6) Uani d 1
F F2 0.3945(2) 0.1004(2) 0.9639(2) 0.0909(10) Uani d 1
F F3 0.2917(2) 0.02755(16) 1.06154(14) 0.0636(6) Uani d 1
S S1 0.15173(6) 0.18346(5) 0.98227(4) 0.02864(15) Uani d 1

loop_
_atom_site_aniso_label
_atom_site_aniso_U_11
_atom_site_aniso_U_22
_atom_site_aniso_U_33
_atom_site_aniso_U_12
_atom_site_aniso_U_13
_atom_site_aniso_U_23
C1 0.0104(9) 0.0131(9) 0.0134(9) -0.0034(7) -0.0047(7) 0.0003(7)
C2 0.0136(9) 0.0157(10) 0.0185(10) -0.0045(8) -0.0082(8) -0.0007(8)
C3 0.0142(9) 0.0154(10) 0.0200(10) -0.0050(8) -0.0085(8) -0.0016(8)
C4 0.0122(9) 0.0140(9) 0.0119(9) -0.0060(8) -0.0035(7) -0.0007(7)
C5 0.0145(9) 0.0118(9) 0.0128(9) -0.0062(8) -0.0034(7) -0.0004(7)
C6 0.0134(9) 0.0105(9) 0.0121(9) -0.0037(7) -0.0029(7) 0.0001(7)
C7 0.0171(10) 0.0101(9) 0.0188(10) -0.0041(8) -0.0071(8) 0.0001(7)
C8 0.0168(10) 0.0113(9) 0.0185(10) -0.0033(8) -0.0069(8) 0.0006(7)
C9 0.0122(9) 0.0103(9) 0.0127(9) -0.0019(7) -0.0036(7) -0.0001(7)
C10 0.0103(9) 0.0134(9) 0.0130(9) -0.0027(7) -0.0047(7) 0.0009(7)
C11 0.0130(9) 0.0100(9) 0.0180(10) -0.0026(7) -0.0075(8) -0.0001(7)
C12 0.0134(10) 0.0184(10) 0.0170(10) -0.0013(8) -0.0052(8) -0.0005(8)
C13 0.0219(11) 0.0173(10) 0.0188(10) -0.0018(9) -0.0110(9) -0.0006(8)
C14 0.0165(10) 0.0127(10) 0.0274(12) 0.0026(8) -0.0127(9) -0.0038(8)
C15 0.0146(10) 0.0238(11) 0.0224(11) 0.0000(9) -0.0037(9) -0.0055(9)
C16 0.0175(10) 0.0177(10) 0.0160(10) -0.0026(8) -0.0057(8) -0.0007(8)
C17 0.0310(14) 0.0269(13) 0.0375(15) 0.0054(11) -0.0257(12) -0.0027(11)
C18 0.0109(9) 0.0117(9) 0.0183(10) -0.0025(7) -0.0057(8) -0.0016(7)
C19 0.0165(10) 0.0161(10) 0.0171(10) -0.0057(8) -0.0045(8) 0.0001(8)
C20 0.0192(10) 0.0152(10) 0.0252(11) -0.0082(8) -0.0069(9) 0.0014(8)
C21 0.0178(10) 0.0121(9) 0.0282(12) -0.0021(8) -0.0120(9) -0.0045(8)
C22 0.0183(10) 0.0159(10) 0.0176(10) -0.0027(8) -0.0082(8) -0.0031(8)
C23 0.0157(10) 0.0129(9) 0.0170(10) -0.0036(8) -0.0054(8) 0.0004(7)
C24 0.0619(19) 0.0242(13) 0.0409(16) -0.0130(13) -0.0347(15) -0.0038(11)
N1 0.0107(8) 0.0098(7) 0.0128(8) -0.0025(6) -0.0043(6) -0.0005(6)
N2 0.0116(8) 0.0110(8) 0.0120(8) -0.0034(6) -0.0044(6) 0.0006(6)
O1 0.0375(10) 0.0175(8) 0.0359(10) -0.0113(7) -0.0220(8) -0.0024(7)
O2 0.0201(8) 0.0276(9) 0.0339(10) 0.0089(7) -0.0179(7) -0.0076(7)
O3 0.0165(7) 0.0148(7) 0.0139(7) -0.0062(6) -0.0033(6) 0.0001(5)
Fe1 0.01064(19) 0.00882(19) 0.01182(19) -0.00256(15) -0.00491(15) -0.00027(14)
C32 0.0217(12) 0.0300(13) 0.0318(13) -0.0119(10) -0.0087(10) 0.0036(10)
C33 0.0262(12) 0.0302(13) 0.0277(12) -0.0144(10) -0.0098(10) 0.0041(10)
C34 0.0227(12) 0.0303(13) 0.0296(13) -0.0110(10) -0.0032(10) -0.0057(10)
C35 0.0237(12) 0.0250(12) 0.0344(13) -0.0127(10) -0.0028(10) -0.0019(10)
C36 0.0352(14) 0.0196(12) 0.0389(15) -0.0095(11) -0.0124(12) 0.0084(10)
C37 0.0266(13) 0.0219(12) 0.0355(14) -0.0037(10) -0.0102(11) 0.0067(10)
C38 0.0233(12) 0.0298(13) 0.0248(12) -0.0095(10) -0.0105(10) 0.0051(10)
C39 0.0301(13) 0.0314(13) 0.0214(11) -0.0113(11) -0.0107(10) 0.0026(10)
C40 0.0273(13) 0.0254(12) 0.0234(12) -0.0035(10) -0.0038(10) -0.0072(9)
C41 0.0241(12) 0.0348(14) 0.0246(12) -0.0003(11) -0.0058(10) -0.0064(10)
C42 0.0259(13) 0.0230(12) 0.0327(13) -0.0013(10) -0.0109(10) -0.0043(10)
C43 0.0215(12) 0.0299(13) 0.0273(13) -0.0030(10) -0.0052(10) -0.0035(10)
O7 0.0238(8) 0.0226(8) 0.0301(9) -0.0106(7) -0.0074(7) 0.0068(7)
O8 0.0211(8) 0.0247(9) 0.0267(9) -0.0075(7) -0.0055(7) 0.0040(7)
O9 0.0223(8) 0.0226(8) 0.0189(8) -0.0041(7) -0.0050(6) -0.0010(6)
O10 0.0217(9) 0.0352(10) 0.0270(9) 0.0008(8) -0.0079(7) -0.0098(8)
O11 0.0210(8) 0.0259(9) 0.0248(8) -0.0095(7) -0.0042(7) -0.0007(7)
O12 0.0246(9) 0.0244(9) 0.0260(9) -0.0097(7) -0.0061(7) 0.0007(7)
C26 0.0436(17) 0.066(2) 0.0354(15) -0.0302(16) -0.0206(13) 0.0076(14)
C27 0.0373(16) 0.0532(18) 0.0305(14) -0.0210(14) 0.0033(12) -0.0177(13)
C28 0.0417(16) 0.0365(15) 0.0330(15) -0.0189(13) 0.0053(12) -0.0104(12)
C29 0.0525(19) 0.0336(16) 0.0535(19) -0.0162(15) -0.0198(16) 0.0167(14)
C30 0.0379(16) 0.0346(16) 0.0523(19) -0.0059(13) -0.0160(14) 0.0147(14)
C31 0.0319(15) 0.0553(19) 0.0440(17) -0.0172(14) -0.0187(13) 0.0138(14)
O13 0.0335(10) 0.0413(11) 0.0253(9) -0.0179(9) -0.0066(8) -0.0021(8)
O14 0.0393(11) 0.0363(11) 0.0370(11) -0.0179(9) -0.0101(9) 0.0066(8)
O15 0.0311(10) 0.0456(12) 0.0395(11) -0.0164(9) -0.0126(9) 0.0090(9)
O16 0.0235(10) 0.0375(11) 0.0629(14) -0.0106(9) -0.0127(9) 0.0002(10)
K1 0.0438(5) 0.0525(6) 0.0406(5) -0.0206(5) -0.0075(4) 0.0003(4)
C25 0.0344(15) 0.0311(14) 0.0418(16) -0.0133(12) -0.0127(12) 0.0118(12)
O4 0.0476(14) 0.0621(15) 0.0347(12) -0.0033(12) -0.0124(10) 0.0224(11)
O5 0.0368(12) 0.0881(19) 0.0431(13) -0.0349(13) -0.0009(10) -0.0176(12)
O6 0.0767(18) 0.0347(12) 0.0575(15) -0.0124(12) -0.0361(13) -0.0112(10)
F1 0.0709(15) 0.0407(11) 0.0472(12) -0.0009(10) 0.0011(10) -0.0089(9)
F2 0.0396(12) 0.0733(16) 0.173(3) -0.0298(12) -0.0521(16) 0.0453(18)
F3 0.0876(16) 0.0455(11) 0.0465(11) -0.0116(11) -0.0333(11) 0.0187(9)
S1 0.0270(3) 0.0356(3) 0.0222(3) -0.0087(3) -0.0109(2) -0.0017(2)

loop_
_atom_type_symbol
_atom_type_description
_atom_type_scat_dispersion_real
_atom_type_scat_dispersion_imag
_atom_type_scat_source
C C 0.0033 0.0016 'International Tables Vol C Tables 4.2.6.8 and 6.1.1.4'
H H 0.0000 0.0000 'International Tables Vol C Tables 4.2.6.8 and 6.1.1.4'
F F 0.0171 0.0103 'International Tables Vol C Tables 4.2.6.8 and 6.1.1.4'
Fe Fe 0.3463 0.8444 'International Tables Vol C Tables 4.2.6.8 and 6.1.1.4'
K K 0.2009 0.2494 'International Tables Vol C Tables 4.2.6.8 and 6.1.1.4'
N N 0.0061 0.0033 'International Tables Vol C Tables 4.2.6.8 and 6.1.1.4'
O O 0.0106 0.0060 'International Tables Vol C Tables 4.2.6.8 and 6.1.1.4'
S S 0.1246 0.1234 'International Tables Vol C Tables 4.2.6.8 and 6.1.1.4'

loop_
_geom_angle_atom_site_label_1
_geom_angle_atom_site_label_2
_geom_angle_atom_site_label_3
_geom_angle_site_symmetry_1
_geom_angle_site_symmetry_3
_geom_angle
N1 C1 C10 . 2_766 126.52(18)
N1 C1 C2 . . 109.00(17)
C10 C1 C2 2_766 . 124.47(18)
C3 C2 C1 . . 107.28(18)
C3 C2 H2 . . 126.4
C1 C2 H2 . . 126.4
C2 C3 C4 . . 107.47(18)
C2 C3 H3 . . 126.3
C4 C3 H3 . . 126.3
N1 C4 C5 . . 126.13(18)
N1 C4 C3 . . 109.11(17)
C5 C4 C3 . . 124.69(18)
C6 C5 C4 . . 124.34(18)
C6 C5 C18 . . 118.69(17)
C4 C5 C18 . . 116.97(18)
N2 C6 C5 2_766 . 125.68(18)
N2 C6 C7 2_766 . 109.38(17)
C5 C6 C7 . . 124.83(18)
C8 C7 C6 . . 107.28(18)
C8 C7 H7 . . 126.4
C6 C7 H7 . . 126.4
C7 C8 C9 . . 107.27(18)
C7 C8 H8 . . 126.4
C9 C8 H8 . . 126.4
N2 C9 C10 2_766 . 126.08(18)
N2 C9 C8 2_766 . 109.32(17)
C10 C9 C8 . . 124.60(18)
C9 C10 C1 . 2_766 124.99(18)
C9 C10 C11 . . 118.12(18)
C1 C10 C11 2_766 . 116.85(17)
C12 C11 C16 . . 118.53(19)
C12 C11 C10 . . 122.08(18)
C16 C11 C10 . . 119.32(18)
C11 C12 C13 . . 121.1(2)
C11 C12 H12 . . 119.5
C13 C12 H12 . . 119.5
C14 C13 C12 . . 119.5(2)
C14 C13 H13 . . 120.3
C12 C13 H13 . . 120.3
O2 C14 C13 . . 124.9(2)
O2 C14 C15 . . 115.2(2)
C13 C14 C15 . . 119.9(2)
C16 C15 C14 . . 119.9(2)
C16 C15 H15 . . 120.1
C14 C15 H15 . . 120.1
C15 C16 C11 . . 121.1(2)
C15 C16 H16 . . 119.4
C11 C16 H16 . . 119.4
O2 C17 H17A . . 109.5
O2 C17 H17B . . 109.5
H17A C17 H17B . . 109.5
O2 C17 H17C . . 109.5
H17A C17 H17C . . 109.5
H17B C17 H17C . . 109.5
C23 C18 C19 . . 118.14(19)
C23 C18 C5 . . 120.10(18)
C19 C18 C5 . . 121.75(19)
C20 C19 C18 . . 120.9(2)
C20 C19 H19 . . 119.5
C18 C19 H19 . . 119.5
C19 C20 C21 . . 120.1(2)
C19 C20 H20 . . 119.9
C21 C20 H20 . . 119.9
O1 C21 C22 . . 124.2(2)
O1 C21 C20 . . 115.7(2)
C22 C21 C20 . . 120.1(2)
C21 C22 C23 . . 118.8(2)
C21 C22 H22 . . 120.6
C23 C22 H22 . . 120.6
C18 C23 C22 . . 121.8(2)
C18 C23 H23 . . 119.1
C22 C23 H23 . . 119.1
O1 C24 H24A . . 109.5
O1 C24 H24B . . 109.5
H24A C24 H24B . . 109.5
O1 C24 H24C . . 109.5
H24A C24 H24C . . 109.5
H24B C24 H24C . . 109.5
C4 N1 C1 . . 107.13(16)
C4 N1 Fe1 . . 127.17(13)
C1 N1 Fe1 . . 125.70(13)
C6 N2 C9 2_766 2_766 106.74(16)
C6 N2 Fe1 2_766 . 127.25(13)
C9 N2 Fe1 2_766 . 125.93(13)
C21 O1 C24 . . 117.2(2)
C14 O2 C17 . . 117.2(2)
Fe1 O3 H3A . . 110.7
Fe1 O3 H3B . . 110.7
H3A O3 H3B . . 108.2
N1 Fe1 N1 2_766 . 180.00(6)
N1 Fe1 N2 2_766 . 89.38(7)
N1 Fe1 N2 . . 90.62(7)
N1 Fe1 N2 2_766 2_766 90.63(7)
N1 Fe1 N2 . 2_766 89.37(7)
N2 Fe1 N2 . 2_766 180.0
N1 Fe1 O3 2_766 . 89.90(6)
N1 Fe1 O3 . . 90.10(6)
N2 Fe1 O3 . . 87.90(6)
N2 Fe1 O3 2_766 . 92.10(6)
N1 Fe1 O3 2_766 2_766 90.10(6)
N1 Fe1 O3 . 2_766 89.90(6)
N2 Fe1 O3 . 2_766 92.10(6)
N2 Fe1 O3 2_766 2_766 87.90(6)
O3 Fe1 O3 . 2_766 180.00(8)
O11 C32 C33 . . 109.6(2)
O11 C32 H32A . . 109.8
C33 C32 H32A . . 109.8
O11 C32 H32B . . 109.8
C33 C32 H32B . . 109.8
H32A C32 H32B . . 108.2
O12 C33 C32 . . 111.0(2)
O12 C33 H33A . . 109.4
C32 C33 H33A . . 109.4
O12 C33 H33B . . 109.4
C32 C33 H33B . . 109.4
H33A C33 H33B . . 108.0
O12 C34 C35 . . 110.2(2)
O12 C34 H34A . . 109.6
C35 C34 H34A . . 109.6
O12 C34 H34B . . 109.6
C35 C34 H34B . . 109.6
H34A C34 H34B . . 108.1
O7 C35 C34 . . 109.4(2)
O7 C35 H35A . . 109.8
C34 C35 H35A . . 109.8
O7 C35 H35B . . 109.8
C34 C35 H35B . . 109.8
H35A C35 H35B . . 108.2
O7 C36 C37 . . 108.0(2)
O7 C36 H36A . . 110.1
C37 C36 H36A . . 110.1
O7 C36 H36B . . 110.1
C37 C36 H36B . . 110.1
H36A C36 H36B . . 108.4
O8 C37 C36 . . 108.2(2)
O8 C37 H37A . . 110.1
C36 C37 H37A . . 110.1
O8 C37 H37B . . 110.1
C36 C37 H37B . . 110.1
H37A C37 H37B . . 108.4
O8 C38 C39 . . 108.3(2)
O8 C38 H38A . . 110.0
C39 C38 H38A . . 110.0
O8 C38 H38B . . 110.0
C39 C38 H38B . . 110.0
H38A C38 H38B . . 108.4
O9 C39 C38 . . 108.9(2)
O9 C39 H39A . . 109.9
C38 C39 H39A . . 109.9
O9 C39 H39B . . 109.9
C38 C39 H39B . . 109.9
H39A C39 H39B . . 108.3
O9 C40 C41 . . 109.3(2)
O9 C40 H40A . . 109.8
C41 C40 H40A . . 109.8
O9 C40 H40B . . 109.8
C41 C40 H40B . . 109.8
H40A C40 H40B . . 108.3
O10 C41 C40 . . 106.6(2)
O10 C41 H41A . . 110.4
C40 C41 H41A . . 110.4
O10 C41 H41B . . 110.4
C40 C41 H41B . . 110.4
H41A C41 H41B . . 108.6
O10 C42 C43 . . 112.4(2)
O10 C42 H42A . . 109.1
C43 C42 H42A . . 109.1
O10 C42 H42B . . 109.1
C43 C42 H42B . . 109.1
H42A C42 H42B . . 107.9
O11 C43 C42 . . 109.9(2)
O11 C43 H43A . . 109.7
C42 C43 H43A . . 109.7
O11 C43 H43B . . 109.7
C42 C43 H43B . . 109.7
H43A C43 H43B . . 108.2
C35 O7 C36 . . 111.93(19)
C38 O8 C37 . . 112.56(19)
C39 O9 C40 . . 110.73(18)
C41 O10 C42 . . 114.24(19)
C32 O11 C43 . . 111.96(19)
C34 O12 C33 . . 110.40(19)
O13 C26 C31 . 2_665 108.9(2)
O13 C26 H26A . . 109.9
C31 C26 H26A 2_665 . 109.9
O13 C26 H26B . . 109.9
C31 C26 H26B 2_665 . 109.9
H26A C26 H26B . . 108.3
O13 C27 C28 . . 109.9(2)
O13 C27 H27A . . 109.7
C28 C27 H27A . . 109.7
O13 C27 H27B . . 109.7
C28 C27 H27B . . 109.7
H27A C27 H27B . . 108.2
O14 C28 C27 . . 110.3(2)
O14 C28 H28A . . 109.6
C27 C28 H28A . . 109.6
O14 C28 H28B . . 109.6
C27 C28 H28B . . 109.6
H28A C28 H28B . . 108.1
O14 C29 C30 . . 109.6(2)
O14 C29 H29A . . 109.7
C30 C29 H29A . . 109.7
O14 C29 H29B . . 109.7
C30 C29 H29B . . 109.7
H29A C29 H29B . . 108.2
O15 C30 C29 . . 109.3(3)
O15 C30 H30A . . 109.8
C29 C30 H30A . . 109.8
O15 C30 H30B . . 109.8
C29 C30 H30B . . 109.8
H30A C30 H30B . . 108.3
O15 C31 C26 . 2_665 108.4(3)
O15 C31 H31A . . 110.0
C26 C31 H31A 2_665 . 110.0
O15 C31 H31B . . 110.0
C26 C31 H31B 2_665 . 110.0
H31A C31 H31B . . 108.4
C26 O13 C27 . . 111.1(2)
C26 O13 K1 . . 115.41(17)
C27 O13 K1 . . 113.69(16)
C28 O14 C29 . . 110.4(2)
C28 O14 K1 . . 115.77(17)
C29 O14 K1 . . 114.69(19)
C30 O15 C31 . . 110.7(2)
C30 O15 K1 . . 111.85(17)
C31 O15 K1 . . 116.69(17)
K1 O16 H16A . . 138.5
K1 O16 H16B . . 104.8
H16A O16 H16B . . 109.9
O16 K1 O16 2_665 . 180.0
O16 K1 O14 2_665 2_665 81.03(6)
O16 K1 O14 . 2_665 98.97(6)
O16 K1 O14 2_665 . 98.97(6)
O16 K1 O14 . . 81.03(6)
O14 K1 O14 2_665 . 180.0
O16 K1 O15 2_665 2_665 97.81(6)
O16 K1 O15 . 2_665 82.19(6)
O14 K1 O15 2_665 2_665 61.71(6)
O14 K1 O15 . 2_665 118.29(6)
O16 K1 O15 2_665 . 82.19(6)
O16 K1 O15 . . 97.81(6)
O14 K1 O15 2_665 . 118.29(6)
O14 K1 O15 . . 61.71(6)
O15 K1 O15 2_665 . 180.0
O16 K1 O13 2_665 . 92.35(6)
O16 K1 O13 . . 87.64(6)
O14 K1 O13 2_665 . 119.02(6)
O14 K1 O13 . . 60.98(6)
O15 K1 O13 2_665 . 59.38(6)
O15 K1 O13 . . 120.62(6)
O16 K1 O13 2_665 2_665 87.64(6)
O16 K1 O13 . 2_665 92.36(6)
O14 K1 O13 2_665 2_665 60.98(6)
O14 K1 O13 . 2_665 119.02(6)
O15 K1 O13 2_665 2_665 120.62(6)
O15 K1 O13 . 2_665 59.37(6)
O13 K1 O13 . 2_665 180.0
O16 K1 H16B 2_665 . 162.7
O16 K1 H16B . . 17.3
O14 K1 H16B 2_665 . 101.1
O14 K1 H16B . . 78.9
O15 K1 H16B 2_665 . 68.9
O15 K1 H16B . . 111.1
O13 K1 H16B . . 71.5
O13 K1 H16B 2_665 . 108.5
F2 C25 F1 . . 106.4(3)
F2 C25 F3 . . 107.9(3)
F1 C25 F3 . . 106.6(2)
F2 C25 S1 . . 112.2(2)
F1 C25 S1 . . 111.6(2)
F3 C25 S1 . . 111.9(2)
O4 S1 O5 . . 114.42(16)
O4 S1 O6 . . 117.80(17)
O5 S1 O6 . . 112.46(16)
O4 S1 C25 . . 102.95(14)
O5 S1 C25 . . 102.34(15)
O6 S1 C25 . . 104.46(15)

loop_
_geom_bond_atom_site_label_1
_geom_bond_atom_site_label_2
_geom_bond_site_symmetry_2
_geom_bond_distance
C1 N1 . 1.378(2)
C1 C10 2_766 1.400(3)
C1 C2 . 1.434(3)
C2 C3 . 1.352(3)
C2 H2 . 0.9500
C3 C4 . 1.436(3)
C3 H3 . 0.9500
C4 N1 . 1.368(3)
C4 C5 . 1.409(3)
C5 C6 . 1.405(3)
C5 C18 . 1.492(3)
C6 N2 2_766 1.372(3)
C6 C7 . 1.439(3)
C7 C8 . 1.352(3)
C7 H7 . 0.9500
C8 C9 . 1.437(3)
C8 H8 . 0.9500
C9 N2 2_766 1.377(2)
C9 C10 . 1.399(3)
C10 C1 2_766 1.400(3)
C10 C11 . 1.494(3)
C11 C12 . 1.388(3)
C11 C16 . 1.393(3)
C12 C13 . 1.395(3)
C12 H12 . 0.9500
C13 C14 . 1.388(3)
C13 H13 . 0.9500
C14 O2 . 1.366(3)
C14 C15 . 1.394(3)
C15 C16 . 1.379(3)
C15 H15 . 0.9500
C16 H16 . 0.9500
C17 O2 . 1.428(3)
C17 H17A . 0.9800
C17 H17B . 0.9800
C17 H17C . 0.9800
C18 C23 . 1.393(3)
C18 C19 . 1.396(3)
C19 C20 . 1.380(3)
C19 H19 . 0.9500
C20 C21 . 1.395(3)
C20 H20 . 0.9500
C21 O1 . 1.362(3)
C21 C22 . 1.389(3)
C22 C23 . 1.395(3)
C22 H22 . 0.9500
C23 H23 . 0.9500
C24 O1 . 1.434(3)
C24 H24A . 0.9800
C24 H24B . 0.9800
C24 H24C . 0.9800
N1 Fe1 . 2.0388(16)
N2 C6 2_766 1.372(3)
N2 C9 2_766 1.377(2)
N2 Fe1 . 2.0468(16)
O3 Fe1 . 2.1048(14)
O3 H3A . 0.8699
O3 H3B . 0.8715
Fe1 N1 2_766 2.0387(16)
Fe1 N2 2_766 2.0469(16)
Fe1 O3 2_766 2.1049(14)
C32 O11 . 1.414(3)
C32 C33 . 1.501(4)
C32 H32A . 0.9900
C32 H32B . 0.9900
C33 O12 . 1.426(3)
C33 H33A . 0.9900
C33 H33B . 0.9900
C34 O12 . 1.423(3)
C34 C35 . 1.495(4)
C34 H34A . 0.9900
C34 H34B . 0.9900
C35 O7 . 1.419(3)
C35 H35A . 0.9900
C35 H35B . 0.9900
C36 O7 . 1.432(3)
C36 C37 . 1.502(4)
C36 H36A . 0.9900
C36 H36B . 0.9900
C37 O8 . 1.423(3)
C37 H37A . 0.9900
C37 H37B . 0.9900
C38 O8 . 1.422(3)
C38 C39 . 1.494(4)
C38 H38A . 0.9900
C38 H38B . 0.9900
C39 O9 . 1.431(3)
C39 H39A . 0.9900
C39 H39B . 0.9900
C40 O9 . 1.433(3)
C40 C41 . 1.478(4)
C40 H40A . 0.9900
C40 H40B . 0.9900
C41 O10 . 1.419(3)
C41 H41A . 0.9900
C41 H41B . 0.9900
C42 O10 . 1.421(3)
C42 C43 . 1.499(4)
C42 H42A . 0.9900
C42 H42B . 0.9900
C43 O11 . 1.427(3)
C43 H43A . 0.9900
C43 H43B . 0.9900
C26 O13 . 1.416(4)
C26 C31 2_665 1.486(5)
C26 H26A . 0.9900
C26 H26B . 0.9900
C27 O13 . 1.419(4)
C27 C28 . 1.479(5)
C27 H27A . 0.9900
C27 H27B . 0.9900
C28 O14 . 1.413(4)
C28 H28A . 0.9900
C28 H28B . 0.9900
C29 O14 . 1.420(4)
C29 C30 . 1.484(5)
C29 H29A . 0.9900
C29 H29B . 0.9900
C30 O15 . 1.419(4)
C30 H30A . 0.9900
C30 H30B . 0.9900
C31 O15 . 1.420(4)
C31 C26 2_665 1.486(5)
C31 H31A . 0.9900
C31 H31B . 0.9900
O13 K1 . 2.8108(19)
O14 K1 . 2.731(2)
O15 K1 . 2.798(2)
O16 K1 . 2.484(2)
O16 H16A . 0.8742
O16 H16B . 0.8734
K1 O16 2_665 2.484(2)
K1 O14 2_665 2.731(2)
K1 O15 2_665 2.798(2)
K1 O13 2_665 2.8108(19)
K1 H16B . 2.8356
C25 F2 . 1.314(4)
C25 F1 . 1.323(4)
C25 F3 . 1.329(3)
C25 S1 . 1.803(3)
O4 S1 . 1.422(2)
O5 S1 . 1.429(2)
O6 S1 . 1.432(2)

loop_
_geom_hbond_atom_site_label_D
_geom_hbond_atom_site_label_H
_geom_hbond_atom_site_label_A
_geom_hbond_site_symmetry_A
_geom_hbond_distance_DH
_geom_hbond_distance_HA
_geom_hbond_distance_DA
_geom_hbond_angle_DHA
O3 H3B O9 1_655 0.87 1.96 2.797(2) 160.2
O3 H3A O7 1_655 0.87 1.94 2.778(2) 161.4
O16 H16A O8 1_555 0.87 2.15 2.922(3) 147
O16 H16B O12 1_555 0.87 2.38 3.107(3) 141
C7 H7 O2 2_676 0.95 2.52 3.303(3) 139
C12 H12 O4 2_666 0.95 2.48 3.270(3) 141
C16 H16 O11 2_666 0.95 2.39 3.319(3) 164
C22 H22 O5 2_667 0.95 2.46 3.390(3) 168
C24 H24A O5 1_665 0.98 2.46 3.184(4) 130
C28 H28A F2 2_666 0.99 2.50 2.983(4) 110
C30 H30B O5 2_566 0.99 2.49 3.248(5) 133
C38 H38A O4 2_566 0.99 2.55 3.429(4) 148
C40 H40B O6 1_554 0.99 2.51 3.402(4) 150
C41 H41A O11 1_555 0.99 2.33 3.030(4) 127
C17 H17C Cg9 2_676 0.98 2.84 3.753(4) 155
C34 H34B Cg1 1_455 0.99 2.93 3.894(3) 164
C38 H38B Cg1 2_666 0.99 2.78 3.706(3) 155
C41 H41B Cg2 1_455 0.99 2.95 3.584(3) 123
C41 H41B Cg3 2_666 0.99 2.95 3.584(3) 123

loop_
_geom_torsion_atom_site_label_1
_geom_torsion_atom_site_label_2
_geom_torsion_atom_site_label_3
_geom_torsion_atom_site_label_4
_geom_torsion_site_symmetry_1
_geom_torsion_site_symmetry_4
_geom_torsion
N1 C1 C2 C3 . . 0.4(2)
C10 C1 C2 C3 2_766 . -179.0(2)
C1 C2 C3 C4 . . -0.9(2)
C2 C3 C4 N1 . . 1.1(2)
C2 C3 C4 C5 . . -175.8(2)
N1 C4 C5 C6 . . 0.9(3)
C3 C4 C5 C6 . . 177.28(19)
N1 C4 C5 C18 . . 179.63(18)
C3 C4 C5 C18 . . -4.0(3)
C4 C5 C6 N2 . 2_766 1.6(3)
C18 C5 C6 N2 . 2_766 -177.13(18)
C4 C5 C6 C7 . . 177.24(19)
C18 C5 C6 C7 . . -1.5(3)
N2 C6 C7 C8 2_766 . 0.5(2)
C5 C6 C7 C8 . . -175.75(19)
C6 C7 C8 C9 . . 0.4(2)
C7 C8 C9 N2 . 2_766 -1.2(2)
C7 C8 C9 C10 . . 179.16(19)
N2 C9 C10 C1 2_766 2_766 -1.6(3)
C8 C9 C10 C1 . 2_766 178.0(2)
N2 C9 C10 C11 2_766 . 175.89(18)
C8 C9 C10 C11 . . -4.5(3)
C9 C10 C11 C12 . . 109.9(2)
C1 C10 C11 C12 2_766 . -72.4(3)
C9 C10 C11 C16 . . -73.1(3)
C1 C10 C11 C16 2_766 . 104.5(2)
C16 C11 C12 C13 . . -1.2(3)
C10 C11 C12 C13 . . 175.8(2)
C11 C12 C13 C14 . . -0.7(3)
C12 C13 C14 O2 . . -177.6(2)
C12 C13 C14 C15 . . 1.9(3)
O2 C14 C15 C16 . . 178.3(2)
C13 C14 C15 C16 . . -1.3(4)
C14 C15 C16 C11 . . -0.6(4)
C12 C11 C16 C15 . . 1.9(3)
C10 C11 C16 C15 . . -175.2(2)
C6 C5 C18 C23 . . 119.8(2)
C4 C5 C18 C23 . . -59.0(3)
C6 C5 C18 C19 . . -61.3(3)
C4 C5 C18 C19 . . 119.9(2)
C23 C18 C19 C20 . . 1.1(3)
C5 C18 C19 C20 . . -177.80(19)
C18 C19 C20 C21 . . 0.7(3)
C19 C20 C21 O1 . . 178.2(2)
C19 C20 C21 C22 . . -2.0(3)
O1 C21 C22 C23 . . -178.8(2)
C20 C21 C22 C23 . . 1.4(3)
C19 C18 C23 C22 . . -1.7(3)
C5 C18 C23 C22 . . 177.21(19)
C21 C22 C23 C18 . . 0.5(3)
C5 C4 N1 C1 . . 176.04(19)
C3 C4 N1 C1 . . -0.8(2)
C5 C4 N1 Fe1 . . -3.1(3)
C3 C4 N1 Fe1 . . -179.94(13)
C10 C1 N1 C4 2_766 . 179.67(19)
C2 C1 N1 C4 . . 0.3(2)
C10 C1 N1 Fe1 2_766 . -1.2(3)
C2 C1 N1 Fe1 . . 179.41(13)
C22 C21 O1 C24 . . 0.6(3)
C20 C21 O1 C24 . . -179.6(2)
C13 C14 O2 C17 . . -0.8(3)
C15 C14 O2 C17 . . 179.6(2)
O11 C32 C33 O12 . . -82.9(2)
O12 C34 C35 O7 . . 72.0(2)
O7 C36 C37 O8 . . -63.5(3)
O8 C38 C39 O9 . . 67.5(2)
O9 C40 C41 O10 . . -172.8(2)
O10 C42 C43 O11 . . 68.4(3)
C34 C35 O7 C36 . . -173.3(2)
C37 C36 O7 C35 . . 174.8(2)
C39 C38 O8 C37 . . -171.00(19)
C36 C37 O8 C38 . . 172.9(2)
C38 C39 O9 C40 . . -155.4(2)
C41 C40 O9 C39 . . -176.9(2)
C40 C41 O10 C42 . . 159.3(2)
C43 C42 O10 C41 . . -87.5(3)
C33 C32 O11 C43 . . -171.6(2)
C42 C43 O11 C32 . . 174.1(2)
C35 C34 O12 C33 . . -176.73(19)
C32 C33 O12 C34 . . -175.17(19)
O13 C27 C28 O14 . . 62.5(3)
O14 C29 C30 O15 . . -66.2(3)
C31 C26 O13 C27 2_665 . -179.4(2)
C31 C26 O13 K1 2_665 . 49.3(3)
C28 C27 O13 C26 . . -177.2(2)
C28 C27 O13 K1 . . -45.0(3)
C27 C28 O14 C29 . . 179.3(2)
C27 C28 O14 K1 . . -48.3(3)
C30 C29 O14 C28 . . -179.4(3)
C30 C29 O14 K1 . . 47.6(3)
C29 C30 O15 C31 . . -178.3(2)
C29 C30 O15 K1 . . 49.8(3)
C26 C31 O15 C30 2_665 . -176.5(2)
C26 C31 O15 K1 2_665 . -47.1(3)
F2 C25 S1 O4 . . 61.5(3)
F1 C25 S1 O4 . . -57.7(2)
F3 C25 S1 O4 . . -177.0(2)
F2 C25 S1 O5 . . -179.5(3)
F1 C25 S1 O5 . . 61.2(2)
F3 C25 S1 O5 . . -58.1(3)
F2 C25 S1 O6 . . -62.1(3)
F1 C25 S1 O6 . . 178.6(2)
F3 C25 S1 O6 . . 59.3(3)

_cod_database_fobs_code 2241513
